data_2204334
loop_
_publ_author_name
'Hongjie Chang'
'Jiarong Zhu'
'Xiaolong Feng'
'Huaidong Xu'

_publ_section_title
;(+)-(1<i>S</i>,2<i>S</i>,3<i>S</i>,4<i>R</i>,5<i>R</i>)-1-Ammonio-5-hydroxymethylcyclohexane-2,3,4-triol
 chloride
;
_journal_issue 10
_journal_name_full 'Acta Crystallographica Section E'
_journal_page_first o1712
_journal_page_last o1714
_journal_paper_doi 10.1107/S1600536804020902
_journal_volume 60
_journal_year 2004
_chemical_formula_iupac 'C7 H16 N O4 +, Cl -'
_chemical_formula_moiety 'C7 H16 N O4 +, Cl -'
_chemical_formula_sum 'C7 H16 Cl N O4'
_chemical_formula_weight 213.66
_chemical_melting_point 236
_chemical_name_systematic
;
(+)-(1S,2S,3S,4R,5R)-1-Ammonio-5-hydroxymethylcyclohexane-2,3,4-triol
chloride
;
_space_group_IT_number 19
_symmetry_cell_setting orthorhombic
_symmetry_space_group_name_Hall 'P 2ac 2ab'
_symmetry_space_group_name_H-M 'P 21 21 21'
_atom_sites_solution_hydrogens geom
_atom_sites_solution_primary direct
_atom_sites_solution_secondary difmap
_cell_angle_alpha 90.00
_cell_angle_beta 90.00
_cell_angle_gamma 90.00
_cell_formula_units_Z 4
_cell_length_a 6.6151(8)
_cell_length_b 10.3964(12)
_cell_length_c 13.9546(17)
_cell_measurement_reflns_used 960
_cell_measurement_temperature 293(2)
_cell_measurement_theta_max 27.00
_cell_measurement_theta_min 2.92
_cell_volume 959.7(2)
_computing_cell_refinement 'SAINT-Plus (Bruker, 1999)'
_computing_data_collection 'SMART (Bruker, 1999)'
_computing_data_reduction SAINT-Plus
_computing_molecular_graphics SHELXTL
_computing_publication_material SHELXTL
_computing_structure_refinement SHELXTL
_computing_structure_solution 'SHELXTL (Bruker, 1999)'
_diffrn_ambient_temperature 293(2)
_diffrn_measured_fraction_theta_full 0.998
_diffrn_measured_fraction_theta_max 0.998
_diffrn_measurement_device_type 'Bruker AXS SMART 1000 CCD'
_diffrn_measurement_method \w
_diffrn_radiation_monochromator graphite
_diffrn_radiation_source 'fine-focus sealed tube'
_diffrn_radiation_type MoK\a
_diffrn_radiation_wavelength 0.71073
_diffrn_reflns_av_R_equivalents 0.0272
_diffrn_reflns_av_sigmaI/netI 0.0283
_diffrn_reflns_limit_h_max 8
_diffrn_reflns_limit_h_min -8
_diffrn_reflns_limit_k_max 13
_diffrn_reflns_limit_k_min -13
_diffrn_reflns_limit_l_max 11
_diffrn_reflns_limit_l_min -17
_diffrn_reflns_number 6249
_diffrn_reflns_theta_full 27.05
_diffrn_reflns_theta_max 27.05
_diffrn_reflns_theta_min 2.44
_diffrn_standards_number 0
_exptl_absorpt_coefficient_mu 0.383
_exptl_absorpt_correction_T_max 0.8873
_exptl_absorpt_correction_T_min 0.8317
_exptl_absorpt_correction_type multi-scan
_exptl_absorpt_process_details '(SADABS; Sheldrick, 1996)'
_exptl_crystal_colour colorless
_exptl_crystal_density_diffrn 1.479
_exptl_crystal_density_meas ?
_exptl_crystal_density_method 'not measured'
_exptl_crystal_description block
_exptl_crystal_F_000 456
_exptl_crystal_size_max 0.50
_exptl_crystal_size_mid 0.34
_exptl_crystal_size_min 0.32
_refine_diff_density_max 0.215
_refine_diff_density_min -0.278
_refine_ls_abs_structure_details 'Flack (1983), with 856 Friedel pairs [CHECK]'
_refine_ls_abs_structure_Flack 0.21(14)
_refine_ls_extinction_method none
_refine_ls_goodness_of_fit_ref 1.308
_refine_ls_hydrogen_treatment constr
_refine_ls_matrix_type full
_refine_ls_number_parameters 132
_refine_ls_number_reflns 2096
_refine_ls_number_restraints 0
_refine_ls_restrained_S_all 1.308
_refine_ls_R_factor_all 0.0488
_refine_ls_R_factor_gt 0.0471
_refine_ls_shift/su_max 0.000
_refine_ls_shift/su_mean 0.000
_refine_ls_structure_factor_coef Fsqd
_refine_ls_weighting_details 'calc w = 1/[\s^2^(Fo^2^)+(0.0098P)^2^+1.3067P] where P = (Fo^2^+2Fc^2^)/3'
_refine_ls_weighting_scheme calc
_refine_ls_wR_factor_gt 0.1236
_refine_ls_wR_factor_ref 0.1242
_reflns_number_gt 2007
_reflns_number_total 2096
_reflns_threshold_expression I>2\s(I)
_cod_data_source_file fl6115.cif
_cod_data_source_block I
_cod_depositor_comments
;
The following automatic conversions were performed:
'_symmetry_cell_setting' value 'Orthorhombic' changed to 'orthorhombic'
according to '/home/saulius/struct/CIF-dictionaries/cif_core.dic'
dictionary named 'cif_core.dic' version 2.4.1 from 2010-06-29.

Automatic conversion script
Id: cif_fix_enum 1527 2010-12-29 10:47:43Z saulius 

The following automatic conversions were performed:

'_symmetry_cell_setting' value 'Orthorhombic' changed to
'orthorhombic' according to
/home/saulius/struct/CIF-dictionaries/cif_core.dic dictionary named
'cif_core.dic' version 2.4.1 from 2010-06-29.

Automatic conversion script
Id: cif_fix_values 1715 2011-07-08 13:25:40Z adriana 

The following automatic conversions were performed:

'_exptl_crystal_density_meas' value 'none' was changed to '?' - the
value is perceived as not measured.

Automatic conversion script
Id: cif_fix_values 3008 2015-01-20 13:52:24Z robertas 
;
_cod_database_code 2204334
_cod_database_fobs_code 2204334

loop_
_symmetry_equiv_pos_as_xyz
'x, y, z'
'-x+1/2, -y, z+1/2'
'-x, y+1/2, -z+1/2'
'x+1/2, -y+1/2, -z'

loop_
_atom_site_label
_atom_site_fract_x
_atom_site_fract_y
_atom_site_fract_z
_atom_site_U_iso_or_equiv
_atom_site_adp_type
_atom_site_calc_flag
_atom_site_refinement_flags
_atom_site_occupancy
_atom_site_disorder_assembly
_atom_site_disorder_group
_atom_site_type_symbol
Cl1 0.97284(19) 0.02584(10) 0.86309(8) 0.0547(3) Uani d . 1 . . Cl
C1 0.5445(5) 0.4671(3) 0.8234(2) 0.0286(7) Uani d . 1 . . C
H1 0.4126 0.4263 0.8335 0.034 Uiso calc R 1 . . H
C2 0.5276(5) 0.6066(3) 0.8574(2) 0.0275(6) Uani d . 1 . . C
H2 0.4715 0.6066 0.9224 0.033 Uiso calc R 1 . . H
C3 0.7321(5) 0.6731(3) 0.8599(3) 0.0242(6) Uani d . 1 . . C
H3 0.7859 0.6800 0.7946 0.029 Uiso calc R 1 . . H
C4 0.8803(5) 0.5993(3) 0.9224(2) 0.0236(6) Uani d . 1 B . C
H4 0.8317 0.6002 0.9887 0.028 Uiso calc R 1 . . H
C5 0.9047(5) 0.4600(3) 0.8897(2) 0.0249(6) Uani d . 1 . . C
H5 0.9655 0.4609 0.8257 0.030 Uiso calc R 1 A 1 H
C6 0.6984(5) 0.3934(3) 0.8822(2) 0.0289(7) Uani d . 1 B . C
H6A 0.7173 0.3091 0.8537 0.035 Uiso calc R 1 . . H
H6B 0.6449 0.3808 0.9462 0.035 Uiso calc R 1 . . H
N1 0.5890(5) 0.4620(3) 0.7183(2) 0.0351(7) Uani d . 1 . . N
H1A 0.7140 0.4904 0.7077 0.053 Uiso calc R 1 . . H
H1B 0.5013 0.5113 0.6869 0.053 Uiso calc R 1 . . H
H1C 0.5783 0.3812 0.6977 0.053 Uiso calc R 1 . . H
O1 0.3960(4) 0.6787(3) 0.7971(2) 0.0376(6) Uani d . 1 . . O
H1D 0.2783 0.6612 0.8100 0.056 Uiso calc R 1 . . H
O2 0.6958(4) 0.7988(2) 0.89747(19) 0.0312(5) Uani d . 1 . . O
H2A 0.7865 0.8474 0.8803 0.047 Uiso calc R 1 . . H
O3 1.0688(4) 0.6658(2) 0.91766(18) 0.0332(6) Uani d . 1 . . O
H3A 1.1118 0.6776 0.9721 0.050 Uiso calc R 1 B . H
C7A 1.0459(6) 0.3856(3) 0.9560(3) 0.0363(8) Uani d P 0.513(6) B 1 C
H7A 1.0661 0.2997 0.9306 0.044 Uiso calc PR 0.513(6) B 1 H
H7B 1.1763 0.4282 0.9579 0.044 Uiso calc PR 0.513(6) B 1 H
O4A 0.9642(8) 0.3764(5) 1.0541(3) 0.0383(15) Uani d P 0.513(6) B 1 O
H4A 0.8483 0.4043 1.0550 0.057 Uiso calc PR 0.513(6) B 1 H
C7B 1.0459(6) 0.3856(3) 0.9560(3) 0.0363(8) Uani d P 0.487(6) B 2 C
H7C 1.1438 0.4441 0.9838 0.044 Uiso calc PR 0.487(6) B 2 H
H7D 0.9683 0.3477 1.0078 0.044 Uiso calc PR 0.487(6) B 2 H
O4B 1.1504(9) 0.2854(5) 0.9042(5) 0.0427(17) Uani d P 0.487(6) B 2 O
H4B 1.0778 0.2217 0.9006 0.064 Uiso calc PR 0.487(6) B 2 H

loop_
_atom_site_aniso_label
_atom_site_aniso_U_11
_atom_site_aniso_U_22
_atom_site_aniso_U_33
_atom_site_aniso_U_12
_atom_site_aniso_U_13
_atom_site_aniso_U_23
Cl1 0.0713(7) 0.0396(5) 0.0533(6) -0.0102(5) 0.0256(6) -0.0082(5)
C1 0.0245(15) 0.0277(15) 0.0336(16) -0.0088(14) -0.0001(13) 0.0009(14)
C2 0.0225(15) 0.0274(15) 0.0326(16) 0.0020(13) 0.0000(14) 0.0021(14)
C3 0.0247(15) 0.0223(14) 0.0257(15) -0.0022(12) 0.0028(13) -0.0010(14)
C4 0.0214(14) 0.0275(15) 0.0219(14) -0.0006(13) 0.0027(12) 0.0006(13)
C5 0.0259(15) 0.0248(15) 0.0241(14) 0.0034(13) 0.0007(12) -0.0002(13)
C6 0.0320(17) 0.0224(15) 0.0322(17) -0.0020(14) -0.0025(15) 0.0023(14)
N1 0.0422(18) 0.0319(15) 0.0312(15) -0.0052(14) -0.0080(13) -0.0037(13)
O1 0.0228(12) 0.0410(14) 0.0489(16) 0.0012(11) -0.0079(11) 0.0091(12)
O2 0.0261(12) 0.0238(11) 0.0437(14) -0.0011(10) 0.0039(11) -0.0039(11)
O3 0.0229(12) 0.0389(13) 0.0378(13) -0.0073(10) -0.0043(11) 0.0021(12)
C7A 0.041(2) 0.0320(18) 0.0358(18) 0.0099(17) -0.0074(17) -0.0010(15)
O4A 0.039(3) 0.044(3) 0.032(3) 0.002(2) -0.008(2) 0.003(2)
C7B 0.041(2) 0.0320(18) 0.0358(18) 0.0099(17) -0.0074(17) -0.0010(15)
O4B 0.037(3) 0.025(3) 0.066(4) 0.003(2) -0.006(3) 0.003(3)

loop_
_atom_type_symbol
_atom_type_description
_atom_type_scat_dispersion_real
_atom_type_scat_dispersion_imag
_atom_type_scat_source
C C 0.0033 0.0016 'International Tables Vol C Tables 4.2.6.8 and 6.1.1.4'
H H 0.0000 0.0000 'International Tables Vol C Tables 4.2.6.8 and 6.1.1.4'
N N 0.0061 0.0033 'International Tables Vol C Tables 4.2.6.8 and 6.1.1.4'
O O 0.0106 0.0060 'International Tables Vol C Tables 4.2.6.8 and 6.1.1.4'
Cl Cl 0.1484 0.1585 'International Tables Vol C Tables 4.2.6.8 and 6.1.1.4'

loop_
_geom_angle_atom_site_label_1
_geom_angle_atom_site_label_2
_geom_angle_atom_site_label_3
_geom_angle
_geom_angle_publ_flag
N1 C1 C6 112.3(3) y
N1 C1 C2 110.6(3) ?
C6 C1 C2 111.1(3) y
N1 C1 H1 107.5 ?
C6 C1 H1 107.5 ?
C2 C1 H1 107.5 ?
O1 C2 C3 108.5(3) ?
O1 C2 C1 111.1(3) ?
C3 C2 C1 111.9(3) y
O1 C2 H2 108.4 ?
C3 C2 H2 108.4 ?
C1 C2 H2 108.4 ?
O2 C3 C2 106.0(2) ?
O2 C3 C4 111.1(3) ?
C2 C3 C4 110.9(3) y
O2 C3 H3 109.6 ?
C2 C3 H3 109.6 ?
C4 C3 H3 109.6 ?
O3 C4 C3 107.0(2) ?
O3 C4 C5 110.7(3) y
C3 C4 C5 112.1(3) ?
O3 C4 H4 109.0 ?
C3 C4 H4 109.0 ?
C5 C4 H4 109.0 ?
C7A C5 C4 111.4(3) y
C7A C5 C6 110.9(3) ?
C4 C5 C6 110.8(3) ?
C7A C5 H5 107.8 ?
C4 C5 H5 107.8 ?
C6 C5 H5 107.8 ?
C1 C6 C5 114.0(3) y
C1 C6 H6A 108.8 ?
C5 C6 H6A 108.8 ?
C1 C6 H6B 108.8 ?
C5 C6 H6B 108.8 ?
H6A C6 H6B 107.7 ?
C1 N1 H1A 109.5 ?
C1 N1 H1B 109.5 ?
H1A N1 H1B 109.5 ?
C1 N1 H1C 109.5 ?
H1A N1 H1C 109.5 ?
H1B N1 H1C 109.5 ?
C2 O1 H1D 109.5 ?
C3 O2 H2A 109.5 ?
C4 O3 H3A 109.5 ?
O4A C7A C5 111.8(4) y
O4A C7A H7A 109.3 ?
C5 C7A H7A 109.3 ?
O4A C7A H7B 109.3 ?
C5 C7A H7B 109.3 ?
H7A C7A H7B 107.9 ?
C7A O4A H4A 109.5 ?

loop_
_geom_bond_atom_site_label_1
_geom_bond_atom_site_label_2
_geom_bond_distance
_geom_bond_publ_flag
C1 N1 1.497(4) y
C1 C6 1.516(5) y
C1 C2 1.529(5) y
C1 H1 0.9800 ?
C2 O1 1.424(4) ?
C2 C3 1.520(4) y
C2 H2 0.9800 ?
C3 O2 1.429(4) ?
C3 C4 1.520(4) y
C3 H3 0.9800 ?
C4 O3 1.427(4) ?
C4 C5 1.527(4) y
C4 H4 0.9800 ?
C5 C7A 1.526(5) y
C5 C6 1.534(4) ?
C5 H5 0.9800 ?
C6 H6A 0.9700 ?
C6 H6B 0.9700 ?
N1 H1A 0.8900 ?
N1 H1B 0.8900 ?
N1 H1C 0.8900 ?
O1 H1D 0.8200 ?
O2 H2A 0.8200 ?
O3 H3A 0.8200 ?
C7A O4A 1.475(6) y
C7A H7A 0.9700 ?
C7A H7B 0.9700 ?
O4A H4A 0.8200 ?
O4B H4B 0.8200 ?

loop_
_geom_hbond_atom_site_label_D
_geom_hbond_atom_site_label_H
_geom_hbond_atom_site_label_A
_geom_hbond_site_symmetry_A
_geom_hbond_distance_DH
_geom_hbond_distance_HA
_geom_hbond_distance_DA
_geom_hbond_angle_DHA
_geom_hbond_publ_flag
O3 H3A O2 4_567 0.82 1.92 2.738(4) 176 y
O1 H1D O3 1_455 0.82 2.04 2.745(4) 143 y
N1 H1C O2 3_646 0.89 2.41 3.006(4) 125 y
N1 H1C O1 3_646 0.89 2.11 2.954(4) 157 y
N1 H1A Cl1 3_756 0.89 2.32 3.183(3) 162 y
N1 H1B O4A 2_664 0.89 2.20 2.862(6) 131 y
O2 H2A Cl1 1_565 0.82 2.24 3.026(3) 161 y
O4B H4B Cl1 . 0.82 2.21 2.999(5) 160 y

loop_
_geom_torsion_atom_site_label_1
_geom_torsion_atom_site_label_2
_geom_torsion_atom_site_label_3
_geom_torsion_atom_site_label_4
_geom_torsion
_geom_torsion_publ_flag
N1 C1 C2 O1 49.5(4) y
C6 C1 C2 O1 175.0(3) ?
N1 C1 C2 C3 -72.0(4) y
C6 C1 C2 C3 53.5(4) y
O1 C2 C3 O2 60.1(3) ?
C1 C2 C3 O2 -176.9(3) y
O1 C2 C3 C4 -179.3(3) ?
C1 C2 C3 C4 -56.3(4) y
O2 C3 C4 O3 -64.5(3) ?
C2 C3 C4 O3 177.9(3) ?
O2 C3 C4 C5 174.0(2) y
C2 C3 C4 C5 56.4(3) y
O3 C4 C5 C7A 63.4(3) y
C3 C4 C5 C7A -177.3(3) ?
O3 C4 C5 C6 -172.6(3) ?
C3 C4 C5 C6 -53.2(3) y
N1 C1 C6 C5 73.1(4) y
C2 C1 C6 C5 -51.5(4) y
C7A C5 C6 C1 175.6(3) ?
C4 C5 C6 C1 51.3(4) y
C4 C5 C7A O4A 63.2(4) ?
C6 C5 C7A O4A -60.7(4) y
